data_1008782
loop_
_publ_author_name
'Brec, R'
'Ouvrard, G'
'Freour, R'
'Rouxel, J'
'Soubeyroux, J L'

_publ_section_title
;
Neutron and x-ray diffraction study of layered P0.2 V S2
;
_journal_coden_ASTM MRBUAC
_journal_name_full 'Materials Research Bulletin'
_journal_page_first 689
_journal_page_last 696
_journal_paper_doi 10.1016/0025-5408(83)90095-8
_journal_volume 18
_journal_year 1983
_chemical_formula_structural 'P.2 V S2'
_chemical_formula_sum 'P0.2 S2 V'
_chemical_name_systematic 'Phosphorus vanadium sulfide (.2/1/2)'
_space_group_IT_number 164
_symmetry_cell_setting trigonal
_symmetry_Int_Tables_number 164
_symmetry_space_group_name_Hall '-P 3 2"'
_symmetry_space_group_name_H-M 'P -3 m 1'
_cell_angle_alpha 90
_cell_angle_beta 90
_cell_angle_gamma 120
_cell_formula_units_Z 1
_cell_length_a 3.270(1)
_cell_length_b 3.270(1)
_cell_length_c 5.956(3)
_cell_volume 55.2
_refine_ls_R_factor_all 0.03
_cod_original_formula_sum 'P.2 S2 V'
_cod_database_code 1008782

loop_
_symmetry_equiv_pos_as_xyz
x,y,z
-y,x-y,z
y-x,-x,z
-y,-x,z
x,x-y,z
y-x,y,z
-x,-y,-z
y,y-x,-z
x-y,x,-z
y,x,-z
-x,y-x,-z
x-y,-y,-z

loop_
_atom_site_label
_atom_site_type_symbol
_atom_site_symmetry_multiplicity
_atom_site_Wyckoff_symbol
_atom_site_fract_x
_atom_site_fract_y
_atom_site_fract_z
_atom_site_occupancy
_atom_site_attached_hydrogens
_atom_site_calc_flag
V1 V0 1 a 0. 0. 0. 1. 0 d
S1 S0 2 d 0.3333 0.6667 0.7501(1) 1. 0 d
P1 P0 2 c 0. 0. 0.2754(5) 0.1 0 d

loop_
_atom_type_symbol
_atom_type_oxidation_number
V0 0.000
S0 0.000
P0 0.000
